data_4101290
loop_
_publ_author_name
'Feng, Yuee'
'Lail, Marty'
'Foley, Nicholas A'
'Gunnoe, T Brent'
'Barakat, Khaldoon A'
'Cundari, Thomas R'
'Petersen, Jeffrey L'

_publ_section_title
;
 Hydrogen-deuterium exchange between TpRu(PMe3)(L)X (L = PMe3 and X =
 OH, OPh, Me, Ph, or NHPh; L = NCMe and X = Ph) and deuterated arene
 solvents: evidence for metal-mediated processes.
;
_journal_issue 24
_journal_name_full 'Journal of the American Chemical Society'
_journal_page_first 7982
_journal_page_last 7994
_journal_paper_doi 10.1021/ja0615775
_journal_volume 128
_journal_year 2006
_chemical_formula_sum 'C20 H27 B N7 P Ru'
_chemical_formula_weight 508.34
_chemical_name_systematic
; 
 ? 
;
_space_group_IT_number 33
_symmetry_cell_setting orthorhombic
_symmetry_space_group_name_Hall 'P 2c -2n'
_symmetry_space_group_name_H-M 'P n a 21'
_atom_sites_solution_hydrogens geom
_atom_sites_solution_primary direct
_atom_sites_solution_secondary difmap
_audit_creation_method SHELXL-97
_cell_angle_alpha 90.00
_cell_angle_beta 90.00
_cell_angle_gamma 90.00
_cell_formula_units_Z 4
_cell_length_a 18.778(2)
_cell_length_b 9.4456(10)
_cell_length_c 13.1493(13)
_cell_measurement_temperature 295(2)
_cell_volume 2332.3(4)
_computing_structure_refinement 'SHELXL-97 (Sheldrick, 1997)'
_computing_structure_solution 'SHELXS-97 (Sheldrick, 1990)'
_diffrn_ambient_temperature 295(2)
_diffrn_measured_fraction_theta_full 0.991
_diffrn_measured_fraction_theta_max 0.991
_diffrn_radiation_monochromator graphite
_diffrn_radiation_source 'fine-focus sealed tube'
_diffrn_radiation_type MoK\a
_diffrn_radiation_wavelength 0.71073
_diffrn_reflns_av_R_equivalents 0.0525
_diffrn_reflns_av_sigmaI/netI 0.0766
_diffrn_reflns_limit_h_max 24
_diffrn_reflns_limit_h_min -22
_diffrn_reflns_limit_k_max 12
_diffrn_reflns_limit_k_min -12
_diffrn_reflns_limit_l_max 16
_diffrn_reflns_limit_l_min -17
_diffrn_reflns_number 14368
_diffrn_reflns_theta_full 27.51
_diffrn_reflns_theta_max 27.51
_diffrn_reflns_theta_min 2.17
_exptl_absorpt_coefficient_mu 0.762
_exptl_absorpt_correction_type empirical
_exptl_absorpt_process_details SADABS
_exptl_crystal_colour colorless
_exptl_crystal_density_diffrn 1.448
_exptl_crystal_density_method 'not measured'
_exptl_crystal_F_000 1040
_exptl_crystal_size_max 0.27
_exptl_crystal_size_mid 0.20
_exptl_crystal_size_min 0.16
_refine_diff_density_max 0.880
_refine_diff_density_min -0.510
_refine_diff_density_rms 0.081
_refine_ls_abs_structure_details 'Flack H D (1983), Acta Cryst. A39, 876-881'
_refine_ls_abs_structure_Flack 0.05(4)
_refine_ls_extinction_method none
_refine_ls_goodness_of_fit_ref 1.040
_refine_ls_hydrogen_treatment riding
_refine_ls_matrix_type full
_refine_ls_number_parameters 275
_refine_ls_number_reflns 4743
_refine_ls_number_restraints 1
_refine_ls_restrained_S_all 1.040
_refine_ls_R_factor_all 0.0441
_refine_ls_R_factor_gt 0.0386
_refine_ls_shift/su_max 0.000
_refine_ls_shift/su_mean 0.000
_refine_ls_structure_factor_coef Fsqd
_refine_ls_weighting_details 'calc w=1/[\s^2^(Fo^2^)+(0.0331P)^2^+0.1376P] where P=(Fo^2^+2Fc^2^)/3'
_refine_ls_weighting_scheme calc
_refine_ls_wR_factor_gt 0.0883
_refine_ls_wR_factor_ref 0.0919
_reflns_number_gt 4282
_reflns_number_total 4743
_reflns_threshold_expression >2sigma(I)
_cod_data_source_file ja0615775si20060307_085253.cif
_cod_data_source_block compound_10
_cod_original_sg_symbol_H-M Pna21
_cod_database_code 4101290

loop_
_symmetry_equiv_pos_as_xyz
'x, y, z'
'-x, -y, z+1/2'
'x+1/2, -y+1/2, z'
'-x+1/2, y+1/2, z+1/2'

loop_
_atom_site_label
_atom_site_type_symbol
_atom_site_fract_x
_atom_site_fract_y
_atom_site_fract_z
_atom_site_U_iso_or_equiv
_atom_site_adp_type
_atom_site_occupancy
_atom_site_symmetry_multiplicity
_atom_site_calc_flag
_atom_site_refinement_flags
Ru1 Ru 0.108378(13) 0.96745(3) 0.24501(3) 0.03451(9) Uani 1 1 d .
P1 P 0.08122(6) 0.83836(11) 0.10383(7) 0.0404(2) Uani 1 1 d .
N1 N 0.16076(19) 1.1206(4) 0.1605(2) 0.0412(7) Uani 1 1 d .
N2 N 0.1481(2) 1.2605(3) 0.1815(3) 0.0450(8) Uani 1 1 d .
N3 N 0.01412(17) 1.1038(4) 0.2304(3) 0.0435(8) Uani 1 1 d .
N4 N 0.02319(17) 1.2454(3) 0.2462(3) 0.0465(7) Uani 1 1 d .
N5 N 0.13301(19) 1.0964(4) 0.3747(2) 0.0413(7) Uani 1 1 d .
N6 N 0.1255(2) 1.2397(4) 0.3682(3) 0.0471(8) Uani 1 1 d .
N7 N 0.05707(18) 0.8326(4) 0.3372(2) 0.0429(8) Uani 1 1 d .
C1 C 0.2078(2) 1.1190(5) 0.0849(3) 0.0510(10) Uani 1 1 d .
H1A H 0.2261 1.0373 0.0555 0.061 Uiso 1 1 calc R
C2 C 0.2258(3) 1.2550(6) 0.0559(3) 0.0635(13) Uani 1 1 d .
H2 H 0.2568 1.2818 0.0041 0.076 Uiso 1 1 calc R
C3 C 0.1887(3) 1.3406(6) 0.1189(4) 0.0599(12) Uani 1 1 d .
H3 H 0.1907 1.4390 0.1192 0.072 Uiso 1 1 calc R
C4 C -0.0549(2) 1.0862(6) 0.2138(3) 0.0520(10) Uani 1 1 d .
H4 H -0.0764 0.9996 0.2002 0.062 Uiso 1 1 calc R
C5 C -0.0914(3) 1.2159(7) 0.2196(4) 0.0640(14) Uani 1 1 d .
H5 H -0.1398 1.2321 0.2108 0.077 Uiso 1 1 calc R
C6 C -0.0400(2) 1.3119(5) 0.2408(4) 0.0611(10) Uani 1 1 d .
H6 H -0.0472 1.4084 0.2502 0.073 Uiso 1 1 calc R
C7 C 0.1552(2) 1.0698(6) 0.4692(3) 0.0537(11) Uani 1 1 d .
H7 H 0.1644 0.9801 0.4953 0.064 Uiso 1 1 calc R
C8 C 0.1626(3) 1.1947(7) 0.5228(3) 0.0644(14) Uani 1 1 d .
H8 H 0.1770 1.2051 0.5900 0.077 Uiso 1 1 calc R
C9 C 0.1446(3) 1.2988(7) 0.4571(3) 0.0600(12) Uani 1 1 d .
H9 H 0.1453 1.3953 0.4711 0.072 Uiso 1 1 calc R
C10 C 0.0387(3) 0.9369(6) 0.0018(3) 0.0595(12) Uani 1 1 d .
H10A H 0.0298 0.8748 -0.0546 0.089 Uiso 1 1 calc R
H10B H 0.0693 1.0127 -0.0195 0.089 Uiso 1 1 calc R
H10C H -0.0056 0.9753 0.0256 0.089 Uiso 1 1 calc R
C11 C 0.1509(3) 0.7481(6) 0.0313(4) 0.0618(13) Uani 1 1 d .
H11A H 0.1298 0.6965 -0.0238 0.093 Uiso 1 1 calc R
H11B H 0.1760 0.6836 0.0750 0.093 Uiso 1 1 calc R
H11C H 0.1837 0.8167 0.0047 0.093 Uiso 1 1 calc R
C12 C 0.0189(3) 0.6921(5) 0.1236(4) 0.0628(13) Uani 1 1 d .
H12A H -0.0218 0.7256 0.1605 0.094 Uiso 1 1 calc R
H12B H 0.0420 0.6185 0.1618 0.094 Uiso 1 1 calc R
H12C H 0.0040 0.6554 0.0590 0.094 Uiso 1 1 calc R
C13 C 0.2012(2) 0.8561(4) 0.2688(2) 0.0393(8) Uani 1 1 d .
C14 C 0.2669(2) 0.9242(5) 0.2811(3) 0.0504(10) Uani 1 1 d .
H14 H 0.2683 1.0224 0.2758 0.061 Uiso 1 1 calc R
C15 C 0.3297(3) 0.8533(6) 0.3006(3) 0.0589(12) Uani 1 1 d .
H15 H 0.3718 0.9045 0.3074 0.071 Uiso 1 1 calc R
C16 C 0.3312(3) 0.7090(7) 0.3103(3) 0.0615(13) Uani 1 1 d .
H16 H 0.3736 0.6617 0.3235 0.074 Uiso 1 1 calc R
C17 C 0.2685(3) 0.6361(6) 0.3000(3) 0.0584(12) Uani 1 1 d .
H17 H 0.2683 0.5381 0.3065 0.070 Uiso 1 1 calc R
C18 C 0.2047(3) 0.7077(5) 0.2797(3) 0.0473(9) Uani 1 1 d .
H18 H 0.1630 0.6553 0.2732 0.057 Uiso 1 1 calc R
C19 C 0.0307(3) 0.7611(5) 0.3946(3) 0.0497(10) Uani 1 1 d .
C20 C -0.0043(4) 0.6713(6) 0.4703(4) 0.0798(17) Uani 1 1 d .
H20A H 0.0026 0.5736 0.4529 0.120 Uiso 1 1 calc R
H20B H -0.0543 0.6921 0.4717 0.120 Uiso 1 1 calc R
H20C H 0.0159 0.6894 0.5362 0.120 Uiso 1 1 calc R
B1 B 0.0983(3) 1.3044(6) 0.2685(3) 0.0498(12) Uani 1 1 d .
H1 H 0.0966 1.4078 0.2740 0.060 Uiso 1 1 calc R

loop_
_atom_site_aniso_label
_atom_site_aniso_U_11
_atom_site_aniso_U_22
_atom_site_aniso_U_33
_atom_site_aniso_U_23
_atom_site_aniso_U_13
_atom_site_aniso_U_12
Ru1 0.03444(14) 0.03266(15) 0.03644(12) 0.00482(15) -0.00013(14) -0.00140(10)
P1 0.0420(5) 0.0375(5) 0.0417(4) 0.0007(4) -0.0047(4) 0.0006(5)
N1 0.045(2) 0.0387(19) 0.0401(15) 0.0057(13) -0.0015(13) -0.0055(15)
N2 0.052(2) 0.0356(19) 0.0473(17) 0.0074(14) -0.0053(14) -0.0079(17)
N3 0.0428(16) 0.0427(17) 0.0450(19) 0.0032(15) 0.0015(14) 0.0007(14)
N4 0.0507(18) 0.0377(16) 0.0512(14) -0.001(2) -0.006(2) 0.0053(13)
N5 0.0408(18) 0.043(2) 0.0406(14) -0.0002(15) -0.0011(13) 0.0010(16)
N6 0.0492(19) 0.047(2) 0.0450(16) -0.0068(15) -0.0052(14) -0.0014(17)
N7 0.0372(17) 0.048(2) 0.0436(15) 0.0045(15) 0.0023(13) -0.0016(16)
C1 0.053(2) 0.052(3) 0.0475(19) 0.0031(18) 0.0042(17) -0.009(2)
C2 0.071(3) 0.069(3) 0.051(2) 0.010(2) 0.006(2) -0.028(3)
C3 0.071(3) 0.052(3) 0.057(2) 0.013(2) -0.011(2) -0.022(3)
C4 0.039(2) 0.058(3) 0.059(2) 0.0014(19) -0.0003(16) -0.006(2)
C5 0.046(2) 0.071(3) 0.075(3) 0.003(2) -0.001(2) 0.013(2)
C6 0.061(3) 0.054(2) 0.068(2) -0.002(3) 0.000(3) 0.017(2)
C7 0.044(2) 0.074(3) 0.0436(18) 0.002(2) -0.0047(16) 0.006(2)
C8 0.050(3) 0.099(4) 0.045(2) -0.009(2) -0.0058(19) 0.005(3)
C9 0.052(3) 0.067(3) 0.061(2) -0.026(2) -0.005(2) -0.005(2)
C10 0.065(3) 0.068(3) 0.0453(19) 0.006(2) -0.0105(19) 0.013(3)
C11 0.056(3) 0.068(4) 0.061(2) -0.016(2) -0.001(2) 0.017(3)
C12 0.067(3) 0.053(3) 0.068(3) -0.004(2) -0.011(2) -0.015(3)
C13 0.0392(19) 0.043(2) 0.0355(17) 0.0042(13) 0.0007(12) -0.0006(16)
C14 0.042(2) 0.052(2) 0.0576(19) 0.0116(19) -0.0023(16) -0.004(2)
C15 0.038(2) 0.079(4) 0.060(2) 0.009(2) 0.0000(18) 0.005(2)
C16 0.055(3) 0.080(4) 0.049(2) 0.002(2) -0.0036(19) 0.023(3)
C17 0.068(3) 0.055(3) 0.052(2) -0.0058(19) -0.009(2) 0.017(2)
C18 0.053(2) 0.042(2) 0.0474(17) 0.0016(16) -0.0085(16) 0.005(2)
C19 0.055(2) 0.047(2) 0.047(2) 0.0035(18) 0.0022(18) -0.008(2)
C20 0.099(5) 0.081(4) 0.059(3) 0.022(3) 0.010(3) -0.026(3)
B1 0.059(3) 0.034(2) 0.057(3) -0.0019(19) -0.0092(19) 0.000(2)

loop_
_atom_type_symbol
_atom_type_description
_atom_type_scat_dispersion_real
_atom_type_scat_dispersion_imag
_atom_type_scat_source
C C 0.0033 0.0016 'International Tables Vol C Tables 4.2.6.8 and 6.1.1.4'
H H 0.0000 0.0000 'International Tables Vol C Tables 4.2.6.8 and 6.1.1.4'
B B 0.0013 0.0007 'International Tables Vol C Tables 4.2.6.8 and 6.1.1.4'
N N 0.0061 0.0033 'International Tables Vol C Tables 4.2.6.8 and 6.1.1.4'
P P 0.1023 0.0942 'International Tables Vol C Tables 4.2.6.8 and 6.1.1.4'
Ru Ru -1.2594 0.8363 'International Tables Vol C Tables 4.2.6.8 and 6.1.1.4'

loop_
_geom_angle_atom_site_label_1
_geom_angle_atom_site_label_2
_geom_angle_atom_site_label_3
_geom_angle
N7 Ru1 C13 89.45(14)
N7 Ru1 N1 174.66(14)
C13 Ru1 N1 92.08(14)
N7 Ru1 N5 89.05(13)
C13 Ru1 N5 89.22(14)
N1 Ru1 N5 85.85(14)
N7 Ru1 N3 92.19(13)
C13 Ru1 N3 173.84(14)
N1 Ru1 N3 85.77(13)
N5 Ru1 N3 84.87(13)
N7 Ru1 P1 92.59(10)
C13 Ru1 P1 92.31(10)
N1 Ru1 P1 92.47(9)
N5 Ru1 P1 177.77(10)
N3 Ru1 P1 93.55(9)
C10 P1 C12 102.2(3)
C10 P1 C11 99.7(2)
C12 P1 C11 100.3(3)
C10 P1 Ru1 115.18(17)
C12 P1 Ru1 115.56(17)
C11 P1 Ru1 120.90(17)
C1 N1 N2 106.0(3)
C1 N1 Ru1 135.1(3)
N2 N1 Ru1 118.9(2)
C3 N2 N1 108.6(4)
C3 N2 B1 130.3(4)
N1 N2 B1 121.0(3)
C4 N3 N4 105.7(4)
C4 N3 Ru1 136.8(3)
N4 N3 Ru1 117.4(2)
C6 N4 N3 109.9(3)
C6 N4 B1 130.4(4)
N3 N4 B1 119.8(3)
C7 N5 N6 106.1(4)
C7 N5 Ru1 134.5(3)
N6 N5 Ru1 119.4(2)
C9 N6 N5 109.2(4)
C9 N6 B1 131.9(4)
N5 N6 B1 118.9(3)
C19 N7 Ru1 175.1(4)
N1 C1 C2 111.0(4)
C3 C2 C1 105.0(4)
C2 C3 N2 109.2(4)
N3 C4 C5 111.0(5)
C6 C5 C4 104.3(4)
N4 C6 C5 109.1(4)
N5 C7 C8 110.2(5)
C9 C8 C7 105.7(4)
N6 C9 C8 108.7(5)
C14 C13 C18 113.8(4)
C14 C13 Ru1 121.9(3)
C18 C13 Ru1 124.2(3)
C15 C14 C13 123.4(5)
C16 C15 C14 121.2(5)
C15 C16 C17 118.3(5)
C16 C17 C18 120.7(5)
C17 C18 C13 122.6(5)
N7 C19 C20 178.6(5)
N6 B1 N2 109.1(4)
N6 B1 N4 108.8(4)
N2 B1 N4 108.6(3)

loop_
_geom_bond_atom_site_label_1
_geom_bond_atom_site_label_2
_geom_bond_distance
Ru1 N7 2.005(3)
Ru1 C13 2.060(4)
Ru1 N1 2.072(3)
Ru1 N5 2.146(3)
Ru1 N3 2.197(3)
Ru1 P1 2.2789(10)
P1 C10 1.818(4)
P1 C12 1.829(5)
P1 C11 1.831(5)
N1 C1 1.330(5)
N1 N2 1.371(5)
N2 C3 1.353(6)
N2 B1 1.535(6)
N3 C4 1.325(5)
N3 N4 1.364(4)
N4 C6 1.344(5)
N4 B1 1.545(6)
N5 C7 1.335(5)
N5 N6 1.364(5)
N6 C9 1.344(6)
N6 B1 1.534(6)
N7 C19 1.127(5)
C1 C2 1.382(7)
C2 C3 1.351(8)
C4 C5 1.405(7)
C5 C6 1.353(7)
C7 C8 1.381(8)
C8 C9 1.351(8)
C13 C14 1.401(6)
C13 C18 1.411(6)
C14 C15 1.380(7)
C15 C16 1.369(8)
C16 C17 1.371(8)
C17 C18 1.401(6)
C19 C20 1.464(6)
